data_1568868
loop_
_publ_author_name
'Nguyen, Yennie H.'
'Dang, Vinh Q.'
'Soares, Jo&#xe3;o Vitor'
'Wu, Judy I.'
'Teets, Thomas S.'

_publ_section_title
;
 Efficient blue-phosphorescent <i>trans</i>-bis(acyclic diaminocarbene)
 platinum(ii) acetylide complexes.
;
_journal_issue 18
_journal_name_full 'Chemical science'
_journal_page_first 4857
_journal_page_last 4862
_journal_paper_doi 10.1039/d3sc00712j
_journal_volume 14
_journal_year 2023
_chemical_formula_sum 'C42 H50 N4 Pt'
_chemical_formula_weight 805.95
_space_group_crystal_system triclinic
_space_group_IT_number 2
_space_group_name_Hall '-P 1'
_space_group_name_H-M_alt 'P -1'
_atom_sites_solution_hydrogens mixed
_audit_creation_method SHELXL-2014/7
_audit_update_record
;
2022-09-07 deposited with the CCDC.	2023-04-10 downloaded from the CCDC.
;
_cell_angle_alpha 94.400(6)
_cell_angle_beta 104.251(5)
_cell_angle_gamma 106.946(5)
_cell_formula_units_Z 2
_cell_length_a 9.974(5)
_cell_length_b 13.582(6)
_cell_length_c 14.781(7)
_cell_measurement_reflns_used 9970
_cell_measurement_temperature 123(2)
_cell_measurement_theta_max 26.52
_cell_measurement_theta_min 2.22
_cell_volume 1832.5(15)
_computing_cell_refinement 'Bruker SAINT'
_computing_data_collection 'Bruker APEX2'
_computing_data_reduction 'Bruker SAINT'
_computing_molecular_graphics 'Bruker SHELXTL'
_computing_publication_material 'Bruker SHELXTL'
_computing_structure_refinement 'SHELXL-2014/7 (Sheldrick, 2014)'
_computing_structure_solution 'SHELXS-97 (Sheldrick 2008)'
_diffrn_ambient_temperature 123(2)
_diffrn_measured_fraction_theta_full 0.999
_diffrn_measured_fraction_theta_max 0.996
_diffrn_measurement_device_type 'Bruker APEX-II CCD'
_diffrn_measurement_method '\f and \w scans'
_diffrn_radiation_type MoK\a
_diffrn_radiation_wavelength 0.71073
_diffrn_reflns_av_unetI/netI 0.0393
_diffrn_reflns_Laue_measured_fraction_full 0.999
_diffrn_reflns_Laue_measured_fraction_max 0.996
_diffrn_reflns_limit_h_max 12
_diffrn_reflns_limit_h_min -12
_diffrn_reflns_limit_k_max 17
_diffrn_reflns_limit_k_min -17
_diffrn_reflns_limit_l_max 19
_diffrn_reflns_limit_l_min 0
_diffrn_reflns_number 8385
_diffrn_reflns_point_group_measured_fraction_full 0.999
_diffrn_reflns_point_group_measured_fraction_max 0.996
_diffrn_reflns_theta_full 25.242
_diffrn_reflns_theta_max 27.560
_diffrn_reflns_theta_min 1.440
_exptl_absorpt_coefficient_mu 3.863
_exptl_absorpt_correction_T_max 0.745553
_exptl_absorpt_correction_T_min 0.563541
_exptl_absorpt_correction_type empirical
_exptl_absorpt_process_details twinabs
_exptl_crystal_colour colourless
_exptl_crystal_density_diffrn 1.461
_exptl_crystal_description Block
_exptl_crystal_F_000 816
_exptl_crystal_size_max 0.500
_exptl_crystal_size_mid 0.370
_exptl_crystal_size_min 0.140
_refine_diff_density_max 1.207
_refine_diff_density_min -1.213
_refine_diff_density_rms 0.148
_refine_ls_extinction_method none
_refine_ls_goodness_of_fit_ref 1.136
_refine_ls_hydrogen_treatment mixed
_refine_ls_matrix_type full
_refine_ls_number_parameters 439
_refine_ls_number_reflns 8385
_refine_ls_number_restraints 2
_refine_ls_restrained_S_all 1.136
_refine_ls_R_factor_all 0.0284
_refine_ls_R_factor_gt 0.0256
_refine_ls_shift/su_max 0.001
_refine_ls_shift/su_mean 0.000
_refine_ls_structure_factor_coef Fsqd
_refine_ls_weighting_details 'w=1/[\s^2^(Fo^2^)+(0.0409P)^2^] where P=(Fo^2^+2Fc^2^)/3'
_refine_ls_weighting_scheme calc
_refine_ls_wR_factor_gt 0.0686
_refine_ls_wR_factor_ref 0.0696
_reflns_Friedel_coverage 0.000
_reflns_number_gt 8070
_reflns_number_total 8385
_reflns_threshold_expression 'I > 2\s(I)'
_cod_data_source_file d3sc00712j2.cif
_cod_data_source_block 4a
_cod_depositor_comments 'Adding full bibliography for 1568868--1568869.cif.'
_cod_database_code 1568868
_shelx_shelxl_version_number 2014/7
_shelx_space_group_comment
; 
The symmetry employed for this shelxl refinement is uniquely defined 
by the following loop, which should always be used as a source of 
symmetry information in preference to the above space-group names. 
They are only intended as comments. 
;
_shelx_estimated_absorpt_t_min 0.248
_shelx_estimated_absorpt_t_max 0.614

loop_
_space_group_symop_operation_xyz
'x, y, z'
'-x, -y, -z'

loop_
_atom_site_label
_atom_site_type_symbol
_atom_site_fract_x
_atom_site_fract_y
_atom_site_fract_z
_atom_site_U_iso_or_equiv
_atom_site_adp_type
_atom_site_occupancy
_atom_site_site_symmetry_order
_atom_site_calc_flag
_atom_site_refinement_flags_posn
_atom_site_refinement_flags_adp
_atom_site_refinement_flags_occupancy
_atom_site_disorder_assembly
_atom_site_disorder_group
Pt1 Pt 0.34274(2) 0.68493(2) 0.27393(2) 0.01268(5) Uani 1 1 d . . . . .
N1 N 0.6563(4) 0.6964(4) 0.3367(3) 0.0173(8) Uani 1 1 d D . . . .
H1 H 0.743(3) 0.706(4) 0.375(3) 0.021 Uiso 1 1 d D U . . .
N2 N 0.5485(4) 0.6860(4) 0.4568(3) 0.0163(8) Uani 1 1 d . . . . .
N3 N 0.0472(4) 0.7081(4) 0.2217(3) 0.0186(10) Uani 1 1 d D . . . .
H3 H -0.035(4) 0.718(4) 0.191(3) 0.022 Uiso 1 1 d D U . . .
N4 N 0.1332(4) 0.6918(5) 0.0943(3) 0.0175(9) Uani 1 1 d . . . . .
C1 C 0.5354(4) 0.6892(5) 0.3657(3) 0.0144(9) Uani 1 1 d . . . . .
C2 C 0.1535(5) 0.6926(5) 0.1867(3) 0.0133(9) Uani 1 1 d . . . . .
C10 C 0.4229(5) 0.8362(4) 0.2651(3) 0.0165(9) Uani 1 1 d . . . . .
C11 C 0.5118(5) 1.0263(4) 0.2221(3) 0.0175(9) Uani 1 1 d . . . . .
C12 C 0.4899(5) 1.0404(4) 0.1275(3) 0.0218(10) Uani 1 1 d . . . . .
H12 H 0.4426 0.9813 0.0791 0.026 Uiso 1 1 calc R U . . .
C13 C 0.5352(6) 1.1379(4) 0.1027(4) 0.0277(12) Uani 1 1 d . . . . .
H13 H 0.5190 1.1453 0.0379 0.033 Uiso 1 1 calc R U . . .
C14 C 0.6041(6) 1.2248(4) 0.1718(4) 0.0272(12) Uani 1 1 d . . . . .
H14 H 0.6363 1.2922 0.1553 0.033 Uiso 1 1 calc R U . . .
C15 C 0.6252(6) 1.2119(4) 0.2649(4) 0.0267(12) Uani 1 1 d . . . . .
H15 H 0.6712 1.2714 0.3129 0.032 Uiso 1 1 calc R U . . .
C16 C 0.5812(5) 1.1146(4) 0.2903(4) 0.0220(11) Uani 1 1 d . . . . .
H16 H 0.5987 1.1079 0.3553 0.026 Uiso 1 1 calc R U . . .
C17 C 0.4624(5) 0.9228(4) 0.2458(3) 0.0196(10) Uani 1 1 d . . . . .
C20 C 0.2608(6) 0.5304(3) 0.2644(4) 0.0154(10) Uani 1 1 d . . . . .
C21 C 0.1590(5) 0.3232(3) 0.2296(3) 0.0162(7) Uani 1 1 d . . . . .
C22 C 0.2501(6) 0.2660(4) 0.2159(4) 0.0194(11) Uani 1 1 d . . . . .
H22 H 0.3501 0.3019 0.2226 0.023 Uiso 1 1 calc R U . . .
C23 C 0.1985(6) 0.1580(4) 0.1929(4) 0.0244(11) Uani 1 1 d . . . . .
H23 H 0.2620 0.1207 0.1828 0.029 Uiso 1 1 calc R U . . .
C24 C 0.0528(6) 0.1053(4) 0.1847(4) 0.0257(13) Uani 1 1 d . . . . .
H24 H 0.0174 0.0313 0.1702 0.031 Uiso 1 1 calc R U . . .
C25 C -0.0417(5) 0.1596(4) 0.1974(4) 0.0211(10) Uani 1 1 d . . . . .
H25 H -0.1416 0.1232 0.1907 0.025 Uiso 1 1 calc R U . . .
C26 C 0.0123(5) 0.2685(4) 0.2201(4) 0.0198(11) Uani 1 1 d . . . . .
H26 H -0.0516 0.3059 0.2292 0.024 Uiso 1 1 calc R U . . .
C27 C 0.2133(5) 0.4353(3) 0.2495(4) 0.0175(9) Uani 1 1 d . . . . .
C31 C 0.0525(5) 0.7133(4) 0.3213(3) 0.0157(10) Uani 1 1 d . . . . .
C32 C -0.0093(5) 0.6212(5) 0.3543(4) 0.0238(12) Uani 1 1 d . . . . .
C33 C -0.0062(6) 0.6297(5) 0.4486(4) 0.0312(14) Uani 1 1 d . . . . .
H33 H -0.0478 0.5687 0.4726 0.037 Uiso 1 1 calc R U . . .
C34 C 0.0561(7) 0.7248(6) 0.5097(4) 0.0383(18) Uani 1 1 d . . . . .
H34 H 0.0606 0.7280 0.5749 0.046 Uiso 1 1 calc R U . . .
C35 C 0.1104(6) 0.8133(5) 0.4743(4) 0.0334(14) Uani 1 1 d . . . . .
H35 H 0.1488 0.8785 0.5151 0.040 Uiso 1 1 calc R U . . .
C36 C 0.1111(6) 0.8106(4) 0.3807(4) 0.0226(11) Uani 1 1 d . . . . .
C37 C -0.0771(6) 0.5197(5) 0.2908(5) 0.0360(15) Uani 1 1 d . . . . .
H37A H -0.1367 0.4696 0.3212 0.054 Uiso 1 1 calc R U . . .
H37B H -0.0004 0.4939 0.2780 0.054 Uiso 1 1 calc R U . . .
H37C H -0.1389 0.5283 0.2313 0.054 Uiso 1 1 calc R U . . .
C38 C 0.1663(7) 0.9090(5) 0.3412(5) 0.0429(17) Uani 1 1 d . . . . .
H38A H 0.0869 0.9164 0.2908 0.064 Uiso 1 1 calc R U . . .
H38B H 0.2467 0.9053 0.3156 0.064 Uiso 1 1 calc R U . . .
H38C H 0.2012 0.9694 0.3917 0.064 Uiso 1 1 calc R U . . .
C41 C 0.6660(5) 0.7127(4) 0.2440(4) 0.0193(11) Uani 1 1 d . . . . .
C42 C 0.7318(5) 0.8142(4) 0.2296(4) 0.0206(11) Uani 1 1 d . . . . .
C43 C 0.7376(5) 0.8292(5) 0.1380(4) 0.0274(12) Uani 1 1 d . . . . .
H43 H 0.7789 0.8976 0.1260 0.033 Uiso 1 1 calc R U . . .
C44 C 0.6853(6) 0.7476(5) 0.0658(4) 0.0253(12) Uani 1 1 d . . . . .
H44 H 0.6893 0.7597 0.0039 0.030 Uiso 1 1 calc R U . . .
C45 C 0.6260(6) 0.6461(5) 0.0816(4) 0.0232(13) Uani 1 1 d . . . . .
H45 H 0.5920 0.5897 0.0307 0.028 Uiso 1 1 calc R U . . .
C46 C 0.6162(5) 0.6268(4) 0.1719(4) 0.0177(10) Uani 1 1 d . . . . .
C47 C 0.7935(5) 0.9035(4) 0.3103(3) 0.0243(11) Uani 1 1 d . . . . .
H47A H 0.8722 0.8915 0.3580 0.036 Uiso 1 1 calc R U . . .
H47B H 0.7163 0.9088 0.3387 0.036 Uiso 1 1 calc R U . . .
H47C H 0.8321 0.9684 0.2870 0.036 Uiso 1 1 calc R U . . .
C48 C 0.5510(6) 0.5178(5) 0.1880(4) 0.0250(12) Uani 1 1 d . . . . .
H48A H 0.5984 0.5103 0.2524 0.038 Uiso 1 1 calc R U . . .
H48B H 0.5658 0.4686 0.1424 0.038 Uiso 1 1 calc R U . . .
H48C H 0.4462 0.5032 0.1798 0.038 Uiso 1 1 calc R U . . .
C51 C 0.7766(6) 0.8155(4) 0.5619(4) 0.0256(12) Uani 1 1 d . . . . .
H51A H 0.7973 0.8480 0.5078 0.038 Uiso 1 1 calc R U . . .
H51B H 0.8687 0.8220 0.6087 0.038 Uiso 1 1 calc R U . . .
H51C H 0.7204 0.8504 0.5906 0.038 Uiso 1 1 calc R U . . .
C52 C 0.6879(5) 0.6997(4) 0.5284(3) 0.0189(10) Uani 1 1 d . . . . .
H52A H 0.7460 0.6641 0.5010 0.023 Uiso 1 1 calc R U . . .
H52B H 0.6675 0.6669 0.5832 0.023 Uiso 1 1 calc R U . . .
C53 C 0.3589(6) 0.5759(5) 0.5205(4) 0.0265(12) Uani 1 1 d . . . . .
H53A H 0.3078 0.5265 0.4616 0.040 Uiso 1 1 calc R U . . .
H53B H 0.2893 0.5797 0.5562 0.040 Uiso 1 1 calc R U . . .
H53C H 0.4356 0.5525 0.5585 0.040 Uiso 1 1 calc R U . . .
C54 C 0.4272(5) 0.6832(6) 0.4975(3) 0.0184(10) Uani 1 1 d . . . . .
H54A H 0.3517 0.7026 0.4521 0.022 Uiso 1 1 calc R U . . .
H54B H 0.4637 0.7353 0.5559 0.022 Uiso 1 1 calc R U . . .
C61 C 0.1995(6) 0.5662(5) -0.0025(4) 0.0354(15) Uani 1 1 d . . . . .
H61A H 0.1943 0.5179 0.0434 0.053 Uiso 1 1 calc R U . . .
H61B H 0.2725 0.5606 -0.0347 0.053 Uiso 1 1 calc R U . . .
H61C H 0.1039 0.5487 -0.0492 0.053 Uiso 1 1 calc R U . . .
C62 C 0.2424(5) 0.6765(6) 0.0483(3) 0.0230(12) Uani 1 1 d . . . . .
H62A H 0.3376 0.6930 0.0967 0.028 Uiso 1 1 calc R U . . .
H62B H 0.2544 0.7255 0.0024 0.028 Uiso 1 1 calc R U . . .
C63 C 0.0512(6) 0.8393(5) 0.0470(4) 0.0342(14) Uani 1 1 d . . . . .
H63A H 0.0562 0.8653 0.1118 0.051 Uiso 1 1 calc R U . . .
H63B H -0.0246 0.8578 0.0024 0.051 Uiso 1 1 calc R U . . .
H63C H 0.1457 0.8707 0.0351 0.051 Uiso 1 1 calc R U . . .
C64 C 0.0143(5) 0.7216(5) 0.0339(4) 0.0280(14) Uani 1 1 d . . . . .
H64A H -0.0776 0.6901 0.0504 0.034 Uiso 1 1 calc R U . . .
H64B H -0.0008 0.6945 -0.0332 0.034 Uiso 1 1 calc R U . . .

loop_
_atom_site_aniso_label
_atom_site_aniso_U_11
_atom_site_aniso_U_22
_atom_site_aniso_U_33
_atom_site_aniso_U_23
_atom_site_aniso_U_13
_atom_site_aniso_U_12
Pt1 0.01086(8) 0.01368(7) 0.01447(7) 0.00347(9) 0.00394(6) 0.00476(8)
N1 0.0101(18) 0.022(2) 0.0179(19) 0.0033(19) 0.0022(15) 0.0042(19)
N2 0.0146(19) 0.015(2) 0.0177(19) 0.004(2) 0.0043(15) 0.002(2)
N3 0.0138(18) 0.030(3) 0.017(2) 0.0081(19) 0.0057(16) 0.0120(18)
N4 0.0102(18) 0.031(3) 0.0117(19) 0.005(2) 0.0011(15) 0.009(2)
C1 0.012(2) 0.010(2) 0.023(2) 0.003(2) 0.0070(18) 0.005(2)
C2 0.016(2) 0.014(2) 0.009(2) 0.001(2) 0.0007(16) 0.006(2)
C10 0.008(2) 0.016(2) 0.023(2) 0.0003(19) 0.0006(18) 0.0029(18)
C11 0.014(2) 0.013(2) 0.028(2) 0.0079(18) 0.0066(19) 0.0071(18)
C12 0.023(2) 0.019(3) 0.022(2) 0.004(2) 0.006(2) 0.006(2)
C13 0.030(3) 0.026(3) 0.037(3) 0.019(3) 0.016(2) 0.015(2)
C14 0.029(3) 0.015(3) 0.047(3) 0.011(2) 0.021(3) 0.010(2)
C15 0.025(3) 0.019(3) 0.032(3) -0.004(2) 0.006(2) 0.004(2)
C16 0.024(3) 0.020(3) 0.022(3) 0.006(2) 0.006(2) 0.006(2)
C17 0.018(2) 0.017(3) 0.024(2) 0.0049(19) 0.0057(19) 0.0070(19)
C20 0.011(2) 0.021(2) 0.019(3) 0.006(2) 0.0043(18) 0.011(2)
C21 0.022(2) 0.0173(19) 0.0089(16) 0.005(2) 0.0030(15) 0.005(2)
C22 0.017(2) 0.021(3) 0.021(3) 0.005(2) 0.007(2) 0.005(2)
C23 0.026(3) 0.021(3) 0.031(3) 0.005(2) 0.007(2) 0.015(2)
C24 0.037(4) 0.011(2) 0.024(3) 0.001(2) 0.006(3) 0.003(2)
C25 0.017(2) 0.020(3) 0.022(2) 0.004(2) 0.0018(19) 0.003(2)
C26 0.022(3) 0.021(3) 0.019(3) 0.006(2) 0.006(2) 0.008(2)
C27 0.016(2) 0.019(2) 0.017(2) 0.002(2) 0.0043(17) 0.005(2)
C31 0.013(2) 0.027(3) 0.010(2) 0.0044(19) 0.0050(17) 0.010(2)
C32 0.014(2) 0.033(3) 0.033(3) 0.010(3) 0.014(2) 0.014(2)
C33 0.026(3) 0.042(4) 0.040(3) 0.022(3) 0.020(3) 0.020(3)
C34 0.037(3) 0.070(5) 0.020(3) 0.014(3) 0.012(3) 0.030(3)
C35 0.024(3) 0.038(4) 0.034(3) -0.014(3) 0.007(2) 0.010(3)
C36 0.019(3) 0.018(3) 0.033(3) 0.002(2) 0.011(2) 0.007(2)
C37 0.025(3) 0.024(3) 0.063(4) 0.000(3) 0.024(3) 0.006(3)
C38 0.055(4) 0.023(3) 0.066(5) 0.009(3) 0.037(4) 0.017(3)
C41 0.012(2) 0.025(3) 0.026(3) 0.010(2) 0.0087(19) 0.010(2)
C42 0.013(2) 0.027(3) 0.023(3) 0.006(2) 0.006(2) 0.007(2)
C43 0.016(2) 0.034(3) 0.037(3) 0.016(3) 0.012(2) 0.010(2)
C44 0.024(3) 0.044(4) 0.017(3) 0.017(2) 0.009(2) 0.018(3)
C45 0.018(2) 0.037(3) 0.015(2) 0.000(2) 0.003(2) 0.010(2)
C46 0.013(2) 0.024(3) 0.020(3) 0.005(2) 0.0050(19) 0.010(2)
C47 0.015(2) 0.026(3) 0.028(3) 0.007(2) 0.004(2) 0.002(2)
C48 0.027(3) 0.027(3) 0.026(3) 0.002(2) 0.014(2) 0.012(2)
C51 0.024(3) 0.026(3) 0.020(3) 0.000(2) -0.001(2) 0.005(2)
C52 0.018(2) 0.026(3) 0.010(2) 0.003(2) 0.0000(17) 0.006(2)
C53 0.028(3) 0.029(3) 0.027(3) 0.008(2) 0.015(2) 0.008(2)
C54 0.020(2) 0.023(3) 0.018(2) 0.008(2) 0.0094(19) 0.011(2)
C61 0.032(3) 0.042(4) 0.028(3) -0.011(3) 0.013(3) 0.007(3)
C62 0.017(2) 0.034(3) 0.020(2) 0.007(3) 0.010(2) 0.008(2)
C63 0.034(3) 0.051(4) 0.032(3) 0.024(3) 0.014(3) 0.027(3)
C64 0.017(2) 0.052(4) 0.019(3) 0.011(2) 0.004(2) 0.016(2)

loop_
_atom_type_symbol
_atom_type_description
_atom_type_scat_dispersion_real
_atom_type_scat_dispersion_imag
_atom_type_scat_source
C C 0.0033 0.0016 'International Tables Vol C Tables 4.2.6.8 and 6.1.1.4'
H H 0.0000 0.0000 'International Tables Vol C Tables 4.2.6.8 and 6.1.1.4'
N N 0.0061 0.0033 'International Tables Vol C Tables 4.2.6.8 and 6.1.1.4'
Pt Pt -1.7033 8.3905 'International Tables Vol C Tables 4.2.6.8 and 6.1.1.4'

loop_
_geom_angle_atom_site_label_1
_geom_angle_atom_site_label_2
_geom_angle_atom_site_label_3
_geom_angle
_geom_angle_site_symmetry_1
_geom_angle_site_symmetry_3
_geom_angle_publ_flag
C20 Pt1 C10 172.4(2) . . ?
C20 Pt1 C1 91.9(2) . . ?
C10 Pt1 C1 91.5(2) . . ?
C20 Pt1 C2 92.2(2) . . ?
C10 Pt1 C2 84.7(2) . . ?
C1 Pt1 C2 175.47(16) . . ?
C1 N1 C41 123.9(4) . . ?
C1 N1 H1 124(3) . . ?
C41 N1 H1 111(3) . . ?
C1 N2 C54 121.8(4) . . ?
C1 N2 C52 124.2(4) . . ?
C54 N2 C52 113.5(4) . . ?
C2 N3 C31 123.8(4) . . ?
C2 N3 H3 129(3) . . ?
C31 N3 H3 108(3) . . ?
C2 N4 C62 121.2(4) . . ?
C2 N4 C64 123.1(4) . . ?
C62 N4 C64 115.0(4) . . ?
N2 C1 N1 116.7(4) . . ?
N2 C1 Pt1 121.5(3) . . ?
N1 C1 Pt1 121.8(3) . . ?
N4 C2 N3 116.3(4) . . ?
N4 C2 Pt1 122.3(3) . . ?
N3 C2 Pt1 121.1(3) . . ?
C17 C10 Pt1 170.5(4) . . ?
C16 C11 C12 117.3(4) . . ?
C16 C11 C17 122.5(4) . . ?
C12 C11 C17 120.2(4) . . ?
C13 C12 C11 121.5(5) . . ?
C13 C12 H12 119.2 . . ?
C11 C12 H12 119.2 . . ?
C12 C13 C14 120.2(5) . . ?
C12 C13 H13 119.9 . . ?
C14 C13 H13 119.9 . . ?
C15 C14 C13 118.7(6) . . ?
C15 C14 H14 120.7 . . ?
C13 C14 H14 120.7 . . ?
C14 C15 C16 121.5(6) . . ?
C14 C15 H15 119.2 . . ?
C16 C15 H15 119.2 . . ?
C15 C16 C11 120.7(5) . . ?
C15 C16 H16 119.6 . . ?
C11 C16 H16 119.6 . . ?
C10 C17 C11 179.0(5) . . ?
C27 C20 Pt1 173.3(5) . . ?
C22 C21 C26 118.1(4) . . ?
C22 C21 C27 120.8(5) . . ?
C26 C21 C27 121.1(5) . . ?
C23 C22 C21 121.7(5) . . ?
C23 C22 H22 119.1 . . ?
C21 C22 H22 119.1 . . ?
C22 C23 C24 119.2(5) . . ?
C22 C23 H23 120.4 . . ?
C24 C23 H23 120.4 . . ?
C23 C24 C25 120.8(4) . . ?
C23 C24 H24 119.6 . . ?
C25 C24 H24 119.6 . . ?
C24 C25 C26 119.1(5) . . ?
C24 C25 H25 120.4 . . ?
C26 C25 H25 120.4 . . ?
C21 C26 C25 121.0(5) . . ?
C21 C26 H26 119.5 . . ?
C25 C26 H26 119.5 . . ?
C20 C27 C21 178.3(5) . . ?
C32 C31 C36 121.6(5) . . ?
C32 C31 N3 118.8(5) . . ?
C36 C31 N3 119.5(5) . . ?
C33 C32 C31 117.2(5) . . ?
C33 C32 C37 121.2(6) . . ?
C31 C32 C37 121.6(5) . . ?
C32 C33 C34 122.3(6) . . ?
C32 C33 H33 118.9 . . ?
C34 C33 H33 118.9 . . ?
C35 C34 C33 118.9(5) . . ?
C35 C34 H34 120.6 . . ?
C33 C34 H34 120.6 . . ?
C34 C35 C36 121.9(6) . . ?
C34 C35 H35 119.0 . . ?
C36 C35 H35 119.0 . . ?
C35 C36 C31 118.1(5) . . ?
C35 C36 C38 121.6(5) . . ?
C31 C36 C38 120.2(5) . . ?
C32 C37 H37A 109.5 . . ?
C32 C37 H37B 109.5 . . ?
H37A C37 H37B 109.5 . . ?
C32 C37 H37C 109.5 . . ?
H37A C37 H37C 109.5 . . ?
H37B C37 H37C 109.5 . . ?
C36 C38 H38A 109.5 . . ?
C36 C38 H38B 109.5 . . ?
H38A C38 H38B 109.5 . . ?
C36 C38 H38C 109.5 . . ?
H38A C38 H38C 109.5 . . ?
H38B C38 H38C 109.5 . . ?
C46 C41 C42 122.3(5) . . ?
C46 C41 N1 119.1(5) . . ?
C42 C41 N1 118.5(5) . . ?
C43 C42 C41 117.8(5) . . ?
C43 C42 C47 121.4(5) . . ?
C41 C42 C47 120.8(4) . . ?
C44 C43 C42 121.1(5) . . ?
C44 C43 H43 119.4 . . ?
C42 C43 H43 119.4 . . ?
C43 C44 C45 120.7(5) . . ?
C43 C44 H44 119.7 . . ?
C45 C44 H44 119.7 . . ?
C44 C45 C46 120.5(5) . . ?
C44 C45 H45 119.7 . . ?
C46 C45 H45 119.7 . . ?
C41 C46 C45 117.4(5) . . ?
C41 C46 C48 122.4(4) . . ?
C45 C46 C48 120.1(5) . . ?
C42 C47 H47A 109.5 . . ?
C42 C47 H47B 109.5 . . ?
H47A C47 H47B 109.5 . . ?
C42 C47 H47C 109.5 . . ?
H47A C47 H47C 109.5 . . ?
H47B C47 H47C 109.5 . . ?
C46 C48 H48A 109.5 . . ?
C46 C48 H48B 109.5 . . ?
H48A C48 H48B 109.5 . . ?
C46 C48 H48C 109.5 . . ?
H48A C48 H48C 109.5 . . ?
H48B C48 H48C 109.5 . . ?
C52 C51 H51A 109.5 . . ?
C52 C51 H51B 109.5 . . ?
H51A C51 H51B 109.5 . . ?
C52 C51 H51C 109.5 . . ?
H51A C51 H51C 109.5 . . ?
H51B C51 H51C 109.5 . . ?
N2 C52 C51 111.4(5) . . ?
N2 C52 H52A 109.3 . . ?
C51 C52 H52A 109.3 . . ?
N2 C52 H52B 109.3 . . ?
C51 C52 H52B 109.3 . . ?
H52A C52 H52B 108.0 . . ?
C54 C53 H53A 109.5 . . ?
C54 C53 H53B 109.5 . . ?
H53A C53 H53B 109.5 . . ?
C54 C53 H53C 109.5 . . ?
H53A C53 H53C 109.5 . . ?
H53B C53 H53C 109.5 . . ?
N2 C54 C53 111.8(5) . . ?
N2 C54 H54A 109.2 . . ?
C53 C54 H54A 109.2 . . ?
N2 C54 H54B 109.2 . . ?
C53 C54 H54B 109.2 . . ?
H54A C54 H54B 107.9 . . ?
C62 C61 H61A 109.5 . . ?
C62 C61 H61B 109.5 . . ?
H61A C61 H61B 109.5 . . ?
C62 C61 H61C 109.5 . . ?
H61A C61 H61C 109.5 . . ?
H61B C61 H61C 109.5 . . ?
N4 C62 C61 112.3(5) . . ?
N4 C62 H62A 109.1 . . ?
C61 C62 H62A 109.1 . . ?
N4 C62 H62B 109.1 . . ?
C61 C62 H62B 109.1 . . ?
H62A C62 H62B 107.9 . . ?
C64 C63 H63A 109.5 . . ?
C64 C63 H63B 109.5 . . ?
H63A C63 H63B 109.5 . . ?
C64 C63 H63C 109.5 . . ?
H63A C63 H63C 109.5 . . ?
H63B C63 H63C 109.5 . . ?
N4 C64 C63 110.6(5) . . ?
N4 C64 H64A 109.5 . . ?
C63 C64 H64A 109.5 . . ?
N4 C64 H64B 109.5 . . ?
C63 C64 H64B 109.5 . . ?
H64A C64 H64B 108.1 . . ?

loop_
_geom_bond_atom_site_label_1
_geom_bond_atom_site_label_2
_geom_bond_distance
_geom_bond_site_symmetry_2
_geom_bond_publ_flag
Pt1 C20 1.998(5) . ?
Pt1 C10 2.004(5) . ?
Pt1 C1 2.043(4) . ?
Pt1 C2 2.043(4) . ?
N1 C1 1.357(5) . ?
N1 C41 1.426(6) . ?
N1 H1 0.873(19) . ?
N2 C1 1.326(6) . ?
N2 C54 1.471(5) . ?
N2 C52 1.477(6) . ?
N3 C2 1.349(5) . ?
N3 C31 1.454(6) . ?
N3 H3 0.883(19) . ?
N4 C2 1.328(5) . ?
N4 C62 1.471(5) . ?
N4 C64 1.477(6) . ?
C10 C17 1.207(6) . ?
C11 C16 1.386(7) . ?
C11 C12 1.398(6) . ?
C11 C17 1.448(6) . ?
C12 C13 1.379(7) . ?
C12 H12 0.9500 . ?
C13 C14 1.380(8) . ?
C13 H13 0.9500 . ?
C14 C15 1.373(7) . ?
C14 H14 0.9500 . ?
C15 C16 1.379(8) . ?
C15 H15 0.9500 . ?
C16 H16 0.9500 . ?
C20 C27 1.221(6) . ?
C21 C22 1.396(7) . ?
C21 C26 1.400(7) . ?
C21 C27 1.438(6) . ?
C22 C23 1.389(8) . ?
C22 H22 0.9500 . ?
C23 C24 1.390(8) . ?
C23 H23 0.9500 . ?
C24 C25 1.393(7) . ?
C24 H24 0.9500 . ?
C25 C26 1.401(7) . ?
C25 H25 0.9500 . ?
C26 H26 0.9500 . ?
C31 C32 1.406(7) . ?
C31 C36 1.407(7) . ?
C32 C33 1.381(8) . ?
C32 C37 1.478(8) . ?
C33 C34 1.396(10) . ?
C33 H33 0.9500 . ?
C34 C35 1.367(9) . ?
C34 H34 0.9500 . ?
C35 C36 1.382(8) . ?
C35 H35 0.9500 . ?
C36 C38 1.511(8) . ?
C37 H37A 0.9800 . ?
C37 H37B 0.9800 . ?
C37 H37C 0.9800 . ?
C38 H38A 0.9800 . ?
C38 H38B 0.9800 . ?
C38 H38C 0.9800 . ?
C41 C46 1.397(7) . ?
C41 C42 1.401(7) . ?
C42 C43 1.397(7) . ?
C42 C47 1.502(7) . ?
C43 C44 1.360(8) . ?
C43 H43 0.9500 . ?
C44 C45 1.395(8) . ?
C44 H44 0.9500 . ?
C45 C46 1.402(7) . ?
C45 H45 0.9500 . ?
C46 C48 1.496(8) . ?
C47 H47A 0.9800 . ?
C47 H47B 0.9800 . ?
C47 H47C 0.9800 . ?
C48 H48A 0.9800 . ?
C48 H48B 0.9800 . ?
C48 H48C 0.9800 . ?
C51 C52 1.534(8) . ?
C51 H51A 0.9800 . ?
C51 H51B 0.9800 . ?
C51 H51C 0.9800 . ?
C52 H52A 0.9900 . ?
C52 H52B 0.9900 . ?
C53 C54 1.522(9) . ?
C53 H53A 0.9800 . ?
C53 H53B 0.9800 . ?
C53 H53C 0.9800 . ?
C54 H54A 0.9900 . ?
C54 H54B 0.9900 . ?
C61 C62 1.512(9) . ?
C61 H61A 0.9800 . ?
C61 H61B 0.9800 . ?
C61 H61C 0.9800 . ?
C62 H62A 0.9900 . ?
C62 H62B 0.9900 . ?
C63 C64 1.517(9) . ?
C63 H63A 0.9800 . ?
C63 H63B 0.9800 . ?
C63 H63C 0.9800 . ?
C64 H64A 0.9900 . ?
C64 H64B 0.9900 . ?
